data_4079191
loop_
_publ_author_name
'Shavaleev, Nail M.'
'Monti, Filippo'
'Scopelliti, Rosario'
'Armaroli, Nicola'
'Gr\"atzel, Michael'
'Nazeeruddin, Mohammad K.'

_publ_section_title
;
 Blue Phosphorescence of Trifluoromethyl- and Trifluoromethoxy-Substituted
 Cationic Iridium(III) Isocyanide Complexes
;
_journal_issue 17
_journal_name_full Organometallics
_journal_page_first 6288
_journal_paper_doi 10.1021/om300557d
_journal_volume 31
_journal_year 2012
_chemical_formula_moiety 'C36 H30 F12 Ir N4 , C F3 O3 S'
_chemical_formula_sum 'C37 H30 F15 Ir N4 O3 S'
_chemical_formula_weight 1087.91
_chemical_name_systematic
; 
 ? 
;
_space_group_IT_number 2
_symmetry_cell_setting triclinic
_symmetry_space_group_name_Hall '-P 1'
_symmetry_space_group_name_H-M 'P -1'
_atom_sites_solution_hydrogens geom
_atom_sites_solution_primary direct
_atom_sites_solution_secondary difmap
_audit_creation_method SHELXL-97
_cell_angle_alpha 97.072(11)
_cell_angle_beta 106.481(10)
_cell_angle_gamma 104.780(9)
_cell_formula_units_Z 4
_cell_length_a 14.4301(18)
_cell_length_b 16.0365(16)
_cell_length_c 20.574(4)
_cell_measurement_reflns_used 346
_cell_measurement_temperature 100(2)
_cell_measurement_theta_max 22
_cell_measurement_theta_min 3
_cell_volume 4315.1(12)
_computing_cell_refinement 'Dirax/lsq (Duisenberg & Schreurs, 1989-2000)'
_computing_data_collection 'Collect (Bruker AXS BV, 1997-2004)'
_computing_data_reduction 'EvalCCD (Duisenberg & Schreurs, 1990-2000)'
_computing_molecular_graphics 'Bruker SHELXTL'
_computing_publication_material 'Bruker SHELXTL'
_computing_structure_refinement 'SHELXL-97 (Sheldrick, 1997)'
_computing_structure_solution 'SHELXS-97 (Sheldrick, 1990)'
_diffrn_ambient_temperature 100(2)
_diffrn_measured_fraction_theta_full 0.984
_diffrn_measured_fraction_theta_max 0.971
_diffrn_measurement_device_type 'Bruker APEX II CCD'
_diffrn_measurement_method 'phi and omega scans'
_diffrn_radiation_monochromator graphite
_diffrn_radiation_source 'fine-focus sealed tube'
_diffrn_radiation_type MoK\a
_diffrn_radiation_wavelength 0.71073
_diffrn_reflns_av_R_equivalents 0.0215
_diffrn_reflns_av_sigmaI/netI 0.0217
_diffrn_reflns_limit_h_max 18
_diffrn_reflns_limit_h_min -16
_diffrn_reflns_limit_k_max 20
_diffrn_reflns_limit_k_min -20
_diffrn_reflns_limit_l_max 26
_diffrn_reflns_limit_l_min -26
_diffrn_reflns_number 73313
_diffrn_reflns_theta_full 25.00
_diffrn_reflns_theta_max 27.50
_diffrn_reflns_theta_min 3.04
_exptl_absorpt_coefficient_mu 3.247
_exptl_absorpt_correction_T_max 0.7456
_exptl_absorpt_correction_T_min 0.6424
_exptl_absorpt_correction_type multi-scan
_exptl_absorpt_process_details 'SADABS 2008, Bruker AXS, 2008'
_exptl_crystal_colour colourless
_exptl_crystal_density_diffrn 1.675
_exptl_crystal_density_method 'not measured'
_exptl_crystal_description prismatic
_exptl_crystal_F_000 2128
_exptl_crystal_size_max 0.50
_exptl_crystal_size_mid 0.41
_exptl_crystal_size_min 0.40
_platon_squeeze_details
;
;
_refine_diff_density_max 2.596
_refine_diff_density_min -1.322
_refine_diff_density_rms 0.119
_refine_ls_extinction_method none
_refine_ls_goodness_of_fit_ref 1.150
_refine_ls_hydrogen_treatment constr
_refine_ls_matrix_type full
_refine_ls_number_parameters 1321
_refine_ls_number_reflns 19244
_refine_ls_number_restraints 414
_refine_ls_restrained_S_all 1.241
_refine_ls_R_factor_all 0.0501
_refine_ls_R_factor_gt 0.0303
_refine_ls_shift/su_max 0.001
_refine_ls_shift/su_mean 0.000
_refine_ls_structure_factor_coef Fsqd
_refine_ls_weighting_details 'calc w=1/[\s^2^(Fo^2^)+(0.0266P)^2^+12.6815P] where P=(Fo^2^+2Fc^2^)/3'
_refine_ls_weighting_scheme calc
_refine_ls_wR_factor_gt 0.0695
_refine_ls_wR_factor_ref 0.0817
_reflns_number_gt 15461
_reflns_number_total 19244
_reflns_threshold_expression >2sigma(I)
_cod_data_source_file om300557d_si_002.cif
_cod_data_source_block ns92
_cod_depositor_comments
;
The following automatic conversions were performed:

'_symmetry_cell_setting' value 'Triclinic' changed to 'triclinic'
according to /home/saulius/struct/CIF-dictionaries/cif_core.dic
dictionary named 'cif_core.dic' version 2.4.2 from 2011-04-26.

Automatic conversion script
Id: cif_fix_values 1891 2012-01-12 08:04:46Z andrius 
;
_cod_original_cell_volume 4315.1(11)
_cod_database_code 4079191

loop_
_symmetry_equiv_pos_as_xyz
'x, y, z'
'-x, -y, -z'

loop_
_atom_site_label
_atom_site_type_symbol
_atom_site_fract_x
_atom_site_fract_y
_atom_site_fract_z
_atom_site_U_iso_or_equiv
_atom_site_adp_type
_atom_site_occupancy
_atom_site_symmetry_multiplicity
_atom_site_calc_flag
_atom_site_refinement_flags
_atom_site_disorder_assembly
_atom_site_disorder_group
Ir1 Ir 0.249125(11) 0.230920(9) 0.459649(7) 0.02159(4) Uani 1 1 d . . .
F1 F 0.4182(3) -0.0137(2) 0.23395(16) 0.0556(8) Uani 1 1 d . . .
F2 F 0.2768(3) -0.0179(2) 0.15985(14) 0.0523(8) Uani 1 1 d . . .
F3 F 0.2806(3) -0.1160(2) 0.22200(17) 0.0564(9) Uani 1 1 d . . .
F4 F 0.0094(2) -0.03573(19) 0.27562(17) 0.0520(8) Uani 1 1 d . . .
F5 F 0.0221(2) 0.09823(19) 0.31688(15) 0.0460(7) Uani 1 1 d . . .
F6 F 0.0592(2) 0.01248(19) 0.38676(17) 0.0479(7) Uani 1 1 d . . .
F7 F 0.4055(2) 0.42884(17) 0.43068(14) 0.0404(6) Uani 1 1 d . . .
F8 F 0.3811(2) 0.32446(18) 0.34430(13) 0.0377(6) Uani 1 1 d . . .
F9 F 0.3771(2) 0.4535(2) 0.32757(17) 0.0517(8) Uani 1 1 d . . .
F10A F 0.0438(8) 0.4548(10) 0.1997(5) 0.079(3) Uani 0.487(8) 1 d PDU A 1
F11A F -0.0841(6) 0.3958(7) 0.2292(6) 0.090(4) Uani 0.487(8) 1 d PDU A 1
F12A F 0.0187(9) 0.5171(6) 0.2872(4) 0.083(3) Uani 0.487(8) 1 d PDU A 1
F10B F -0.0061(9) 0.3959(6) 0.1834(4) 0.086(3) Uani 0.513(8) 1 d PDU A 2
F11B F 0.0826(7) 0.5188(6) 0.2466(6) 0.101(4) Uani 0.513(8) 1 d PDU A 2
F12B F -0.0558(9) 0.4508(9) 0.2614(5) 0.084(3) Uani 0.513(8) 1 d PDU A 2
N1 N 0.4031(3) 0.2680(2) 0.47365(16) 0.0238(7) Uani 1 1 d . . .
N2 N 0.0984(3) 0.1947(2) 0.45424(17) 0.0264(7) Uani 1 1 d . . .
N3 N 0.2617(3) 0.3936(3) 0.5687(2) 0.0404(10) Uani 1 1 d . . .
N4 N 0.3303(3) 0.1164(2) 0.56297(18) 0.0309(8) Uani 1 1 d . C .
C1 C 0.4739(3) 0.3304(3) 0.5278(2) 0.0292(9) Uani 1 1 d . . .
H1 H 0.4518 0.3661 0.5568 0.035 Uiso 1 1 calc R . .
C2 C 0.5763(3) 0.3441(3) 0.5421(2) 0.0320(9) Uani 1 1 d . . .
H2 H 0.6240 0.3882 0.5804 0.038 Uiso 1 1 calc R . .
C3 C 0.6087(3) 0.2924(3) 0.4996(2) 0.0340(10) Uani 1 1 d . . .
H3 H 0.6791 0.3009 0.5083 0.041 Uiso 1 1 calc R . .
C4 C 0.5373(3) 0.2278(3) 0.4442(2) 0.0325(9) Uani 1 1 d . . .
H4 H 0.5585 0.1918 0.4148 0.039 Uiso 1 1 calc R . .
C5 C 0.4343(3) 0.2164(3) 0.4321(2) 0.0263(8) Uani 1 1 d . . .
C6 C 0.3514(3) 0.1476(3) 0.3773(2) 0.0255(8) Uani 1 1 d . . .
C7 C 0.3747(3) 0.0962(3) 0.3270(2) 0.0292(9) Uani 1 1 d . . .
H7 H 0.4424 0.1084 0.3264 0.035 Uiso 1 1 calc R . .
C8 C 0.2972(4) 0.0273(3) 0.2782(2) 0.0307(9) Uani 1 1 d . . .
C9 C 0.1993(4) 0.0107(3) 0.2796(2) 0.0308(9) Uani 1 1 d . . .
H9 H 0.1467 -0.0369 0.2467 0.037 Uiso 1 1 calc R . .
C10 C 0.1762(3) 0.0629(3) 0.3289(2) 0.0271(8) Uani 1 1 d . . .
C11 C 0.2517(3) 0.1357(2) 0.37950(19) 0.0249(8) Uani 1 1 d . . .
C12 C 0.1931(3) 0.3063(3) 0.3887(2) 0.0258(8) Uani 1 1 d . . .
C13 C 0.2376(3) 0.3664(3) 0.3532(2) 0.0274(8) Uani 1 1 d . . .
C14 C 0.1810(4) 0.4078(3) 0.3078(2) 0.0341(10) Uani 1 1 d . . .
H14 H 0.2129 0.4456 0.2831 0.041 Uiso 1 1 calc R . .
C15 C 0.0793(4) 0.3938(3) 0.2989(2) 0.0371(11) Uani 1 1 d . A .
C16 C 0.0319(4) 0.3381(3) 0.3340(2) 0.0345(10) Uani 1 1 d . . .
H16 H -0.0379 0.3291 0.3283 0.041 Uiso 1 1 calc R . .
C17 C 0.0880(3) 0.2950(3) 0.3783(2) 0.0307(9) Uani 1 1 d . . .
C18 C 0.0390(3) 0.2374(3) 0.4171(2) 0.0291(9) Uani 1 1 d . . .
C19 C -0.0602(4) 0.2251(3) 0.4180(2) 0.0386(11) Uani 1 1 d . . .
H19 H -0.1016 0.2549 0.3917 0.046 Uiso 1 1 calc R . .
C20 C -0.0978(4) 0.1696(4) 0.4570(3) 0.0466(13) Uani 1 1 d . . .
H20 H -0.1650 0.1610 0.4579 0.056 Uiso 1 1 calc R . .
C21 C -0.0360(4) 0.1264(4) 0.4951(2) 0.0421(11) Uani 1 1 d . . .
H21 H -0.0604 0.0878 0.5222 0.050 Uiso 1 1 calc R . .
C22 C 0.0611(3) 0.1406(3) 0.4928(2) 0.0325(9) Uani 1 1 d . . .
H22 H 0.1035 0.1117 0.5192 0.039 Uiso 1 1 calc R . .
C23 C 0.3201(4) -0.0297(3) 0.2241(2) 0.0397(11) Uani 1 1 d . . .
C24 C 0.0681(4) 0.0356(3) 0.3270(2) 0.0368(10) Uani 1 1 d . . .
C25 C 0.3485(4) 0.3918(3) 0.3635(2) 0.0357(10) Uani 1 1 d . . .
C26 C 0.0190(5) 0.4399(4) 0.2511(3) 0.0572(15) Uani 1 1 d DU . .
C27 C 0.2608(3) 0.3327(3) 0.5324(2) 0.0269(8) Uani 1 1 d . B .
C28A C 0.2487(7) 0.4792(5) 0.5997(4) 0.0285(17) Uani 0.628(11) 1 d P B 1
C29A C 0.2067(9) 0.5229(6) 0.5425(4) 0.054(3) Uani 0.628(11) 1 d P B 1
H29A H 0.2510 0.5318 0.5140 0.081 Uiso 0.628(11) 1 calc PR B 1
H29B H 0.2030 0.5802 0.5626 0.081 Uiso 0.628(11) 1 calc PR B 1
H29C H 0.1386 0.4854 0.5135 0.081 Uiso 0.628(11) 1 calc PR B 1
C30A C 0.1795(18) 0.4583(18) 0.6420(15) 0.063(6) Uani 0.628(11) 1 d P B 1
H30A H 0.1757 0.5133 0.6662 0.095 Uiso 0.628(11) 1 calc PR B 1
H30B H 0.2061 0.4253 0.6761 0.095 Uiso 0.628(11) 1 calc PR B 1
H30C H 0.1116 0.4226 0.6114 0.095 Uiso 0.628(11) 1 calc PR B 1
C31A C 0.3571(8) 0.5310(7) 0.6456(8) 0.082(5) Uani 0.628(11) 1 d P B 1
H31A H 0.4016 0.5385 0.6171 0.123 Uiso 0.628(11) 1 calc PR B 1
H31B H 0.3809 0.4987 0.6811 0.123 Uiso 0.628(11) 1 calc PR B 1
H31C H 0.3584 0.5890 0.6681 0.123 Uiso 0.628(11) 1 calc PR B 1
C28B C 0.3033(15) 0.4763(9) 0.6230(9) 0.039(4) Uani 0.372(11) 1 d P B 2
C29B C 0.3890(11) 0.4770(12) 0.6887(7) 0.051(5) Uani 0.372(11) 1 d P B 2
H29D H 0.3626 0.4317 0.7124 0.077 Uiso 0.372(11) 1 calc PR B 2
H29E H 0.4135 0.5351 0.7200 0.077 Uiso 0.372(11) 1 calc PR B 2
H29F H 0.4450 0.4647 0.6755 0.077 Uiso 0.372(11) 1 calc PR B 2
C30B C 0.212(2) 0.478(3) 0.642(2) 0.049(9) Uani 0.372(11) 1 d P B 2
H30D H 0.1547 0.4716 0.6006 0.074 Uiso 0.372(11) 1 calc PR B 2
H30E H 0.2259 0.5340 0.6740 0.074 Uiso 0.372(11) 1 calc PR B 2
H30F H 0.1940 0.4291 0.6655 0.074 Uiso 0.372(11) 1 calc PR B 2
C31B C 0.3433(15) 0.5469(10) 0.5875(11) 0.055(5) Uani 0.372(11) 1 d P B 2
H31D H 0.3976 0.5340 0.5722 0.083 Uiso 0.372(11) 1 calc PR B 2
H31E H 0.3702 0.6042 0.6199 0.083 Uiso 0.372(11) 1 calc PR B 2
H31F H 0.2883 0.5485 0.5472 0.083 Uiso 0.372(11) 1 calc PR B 2
C32 C 0.2926(3) 0.1551(3) 0.5262(2) 0.0277(8) Uani 1 1 d . . .
C33 C 0.3912(4) 0.0720(4) 0.6079(3) 0.0537(15) Uani 1 1 d DU . .
C34A C 0.3604(17) 0.0559(17) 0.6697(8) 0.055(5) Uani 0.45(3) 1 d PDU C 1
H34A H 0.2872 0.0265 0.6548 0.083 Uiso 0.45(3) 1 calc PR C 1
H34B H 0.3772 0.1124 0.7015 0.083 Uiso 0.45(3) 1 calc PR C 1
H34C H 0.3967 0.0184 0.6932 0.083 Uiso 0.45(3) 1 calc PR C 1
C35A C 0.5049(10) 0.1247(14) 0.6245(12) 0.070(5) Uani 0.45(3) 1 d PDU C 1
H35A H 0.5479 0.0924 0.6493 0.105 Uiso 0.45(3) 1 calc PR C 1
H35B H 0.5198 0.1828 0.6535 0.105 Uiso 0.45(3) 1 calc PR C 1
H35C H 0.5186 0.1319 0.5812 0.105 Uiso 0.45(3) 1 calc PR C 1
C36A C 0.3689(19) -0.0167(11) 0.5556(10) 0.065(5) Uani 0.45(3) 1 d PDU C 1
H36A H 0.3928 -0.0037 0.5168 0.098 Uiso 0.45(3) 1 calc PR C 1
H36B H 0.2957 -0.0470 0.5380 0.098 Uiso 0.45(3) 1 calc PR C 1
H36C H 0.4042 -0.0547 0.5794 0.098 Uiso 0.45(3) 1 calc PR C 1
C34B C 0.3280(15) 0.0402(13) 0.6556(8) 0.061(5) Uani 0.55(3) 1 d PDU C 2
H34D H 0.2596 0.0031 0.6268 0.092 Uiso 0.55(3) 1 calc PR C 2
H34E H 0.3234 0.0916 0.6842 0.092 Uiso 0.55(3) 1 calc PR C 2
H34F H 0.3613 0.0061 0.6855 0.092 Uiso 0.55(3) 1 calc PR C 2
C35B C 0.4858(14) 0.1508(10) 0.6529(12) 0.107(7) Uani 0.55(3) 1 d PDU C 2
H35D H 0.5288 0.1304 0.6895 0.160 Uiso 0.55(3) 1 calc PR C 2
H35E H 0.4635 0.1970 0.6738 0.160 Uiso 0.55(3) 1 calc PR C 2
H35F H 0.5245 0.1746 0.6235 0.160 Uiso 0.55(3) 1 calc PR C 2
C36B C 0.4115(15) -0.0009(11) 0.5687(9) 0.060(4) Uani 0.55(3) 1 d PDU C 2
H36D H 0.4563 -0.0253 0.6010 0.089 Uiso 0.55(3) 1 calc PR C 2
H36E H 0.4443 0.0213 0.5359 0.089 Uiso 0.55(3) 1 calc PR C 2
H36F H 0.3474 -0.0472 0.5432 0.089 Uiso 0.55(3) 1 calc PR C 2
Ir2 Ir 0.191207(14) 0.263030(11) 0.910627(8) 0.03263(5) Uani 1 1 d . . .
F13A F -0.2513(9) 0.2507(8) 0.6440(8) 0.081(3) Uani 0.629(9) 1 d PDU D 1
F14A F -0.1988(5) 0.1541(5) 0.5944(3) 0.079(2) Uani 0.629(9) 1 d PDU D 1
F15A F -0.1405(5) 0.2873(5) 0.5905(3) 0.074(2) Uani 0.629(9) 1 d PDU D 1
F13B F -0.2316(16) 0.2779(13) 0.6503(12) 0.084(6) Uani 0.371(9) 1 d PDU D 2
F14B F -0.2563(9) 0.1384(8) 0.6289(6) 0.096(5) Uani 0.371(9) 1 d PDU D 2
F15B F -0.1842(9) 0.2139(10) 0.5723(4) 0.068(3) Uani 0.371(9) 1 d PDU D 2
F16 F 0.1714(3) 0.2313(3) 0.65846(16) 0.0798(13) Uani 1 1 d . . .
F17 F 0.2031(2) 0.1580(3) 0.73846(15) 0.0554(9) Uani 1 1 d . . .
F18 F 0.2652(3) 0.3000(3) 0.76221(16) 0.0706(12) Uani 1 1 d . . .
F19 F 0.0355(2) 0.16224(18) 1.00241(14) 0.0382(6) Uani 1 1 d . . .
F20 F -0.0787(2) 0.1485(2) 0.90335(18) 0.0540(8) Uani 1 1 d . . .
F21 F -0.0888(2) 0.04180(19) 0.95761(16) 0.0407(6) Uani 1 1 d . . .
F22A F -0.0576(9) -0.2071(8) 0.8167(11) 0.096(4) Uani 0.431(18) 1 d PDU E 1
F23A F 0.0839(16) -0.187(2) 0.7952(10) 0.054(4) Uani 0.431(18) 1 d PDU E 1
F24A F 0.0795(15) -0.1958(8) 0.8971(6) 0.099(4) Uani 0.431(18) 1 d PDU E 1
F22B F 0.0085(13) -0.2043(5) 0.8802(6) 0.093(4) Uani 0.569(18) 1 d PDU E 2
F23B F -0.0694(6) -0.1871(6) 0.7824(5) 0.076(3) Uani 0.569(18) 1 d PDU E 2
F24B F 0.0824(12) -0.1994(16) 0.8024(7) 0.056(4) Uani 0.569(18) 1 d PDU E 2
N5 N 0.0859(3) 0.3108(3) 0.94126(19) 0.0378(9) Uani 1 1 d . . .
N6 N 0.3016(3) 0.2193(3) 0.88337(18) 0.0388(10) Uani 1 1 d . . .
N7 N 0.3092(3) 0.2562(3) 1.06405(18) 0.0335(8) Uani 1 1 d . . .
N8 N 0.2889(3) 0.4644(3) 0.9149(2) 0.0442(11) Uani 1 1 d . . .
C37 C 0.0994(5) 0.3463(3) 1.0077(2) 0.0463(13) Uani 1 1 d . . .
H37 H 0.1576 0.3453 1.0433 0.056 Uiso 1 1 calc R . .
C38 C 0.0326(5) 0.3837(4) 1.0256(3) 0.0569(16) Uani 1 1 d . . .
H38 H 0.0442 0.4081 1.0728 0.068 Uiso 1 1 calc R . .
C39 C -0.0524(6) 0.3857(4) 0.9741(3) 0.0600(17) Uani 1 1 d . . .
H39 H -0.1007 0.4101 0.9855 0.072 Uiso 1 1 calc R . .
C40 C -0.0659(5) 0.3512(4) 0.9055(3) 0.0521(15) Uani 1 1 d . . .
H40 H -0.1231 0.3530 0.8694 0.063 Uiso 1 1 calc R . .
C41 C 0.0043(4) 0.3142(3) 0.8899(2) 0.0402(11) Uani 1 1 d . . .
C42 C 0.0014(4) 0.2792(3) 0.8191(2) 0.0402(12) Uani 1 1 d . . .
C43 C -0.0840(5) 0.2699(4) 0.7623(2) 0.0496(14) Uani 1 1 d . . .
H43 H -0.1425 0.2811 0.7691 0.060 Uiso 1 1 calc R . .
C44 C -0.0823(5) 0.2439(4) 0.6958(3) 0.0539(15) Uani 1 1 d . D .
C45 C 0.0046(5) 0.2326(4) 0.6860(2) 0.0493(14) Uani 1 1 d . . .
H45 H 0.0068 0.2188 0.6404 0.059 Uiso 1 1 calc R . .
C46 C 0.0893(4) 0.2412(3) 0.7429(2) 0.0405(11) Uani 1 1 d . . .
C47 C 0.0888(4) 0.2594(3) 0.8124(2) 0.0379(11) Uani 1 1 d . . .
C48 C 0.1275(3) 0.1247(3) 0.8964(2) 0.0305(9) Uani 1 1 d . . .
C49 C 0.0405(3) 0.0694(3) 0.9058(2) 0.0300(9) Uani 1 1 d . . .
C50 C 0.0111(4) -0.0226(3) 0.8863(2) 0.0355(10) Uani 1 1 d . . .
H50 H -0.0486 -0.0570 0.8927 0.043 Uiso 1 1 calc R . .
C51 C 0.0678(4) -0.0642(3) 0.8577(3) 0.0487(14) Uani 1 1 d . E .
C52 C 0.1573(4) -0.0133(3) 0.8522(3) 0.0495(14) Uani 1 1 d . . .
H52 H 0.1990 -0.0410 0.8351 0.059 Uiso 1 1 calc R . .
C53 C 0.1864(4) 0.0785(3) 0.8719(2) 0.0376(11) Uani 1 1 d . . .
C54 C 0.2854(4) 0.1310(3) 0.8704(2) 0.0421(12) Uani 1 1 d . . .
C55 C 0.3601(4) 0.0970(4) 0.8583(3) 0.0536(15) Uani 1 1 d . . .
H55 H 0.3476 0.0349 0.8484 0.064 Uiso 1 1 calc R . .
C56 C 0.4526(5) 0.1528(5) 0.8607(3) 0.067(2) Uani 1 1 d . . .
H56 H 0.5037 0.1296 0.8525 0.081 Uiso 1 1 calc R . .
C57 C 0.4685(5) 0.2424(5) 0.8752(3) 0.066(2) Uani 1 1 d . . .
H57 H 0.5313 0.2824 0.8777 0.080 Uiso 1 1 calc R . .
C58 C 0.3925(4) 0.2734(4) 0.8859(3) 0.0500(14) Uani 1 1 d . . .
H58 H 0.4041 0.3353 0.8956 0.060 Uiso 1 1 calc R . .
C59 C -0.1748(6) 0.2282(5) 0.6349(3) 0.080(2) Uani 1 1 d DU . .
C60 C 0.1805(5) 0.2323(5) 0.7265(3) 0.0577(17) Uani 1 1 d . . .
C61 C -0.0222(3) 0.1054(3) 0.9415(2) 0.0333(9) Uani 1 1 d . . .
C62 C 0.0336(5) -0.1626(4) 0.8361(4) 0.082(2) Uani 1 1 d DU . .
C63 C 0.2691(3) 0.2613(3) 1.0088(2) 0.0321(9) Uani 1 1 d . . .
C64 C 0.3523(3) 0.2421(3) 1.1343(2) 0.0303(9) Uani 1 1 d . . .
C65 C 0.4061(5) 0.1722(4) 1.1270(3) 0.0604(16) Uani 1 1 d . . .
H65A H 0.3571 0.1178 1.0960 0.091 Uiso 1 1 calc R . .
H65B H 0.4355 0.1601 1.1727 0.091 Uiso 1 1 calc R . .
H65C H 0.4602 0.1940 1.1076 0.091 Uiso 1 1 calc R . .
C66 C 0.4274(4) 0.3294(3) 1.1792(2) 0.0412(11) Uani 1 1 d . . .
H66A H 0.4791 0.3508 1.1579 0.062 Uiso 1 1 calc R . .
H66B H 0.4601 0.3205 1.2255 0.062 Uiso 1 1 calc R . .
H66C H 0.3913 0.3728 1.1833 0.062 Uiso 1 1 calc R . .
C67 C 0.2649(4) 0.2108(5) 1.1614(3) 0.0621(18) Uani 1 1 d . . .
H67A H 0.2320 0.2569 1.1647 0.093 Uiso 1 1 calc R . .
H67B H 0.2906 0.1982 1.2074 0.093 Uiso 1 1 calc R . .
H67C H 0.2155 0.1571 1.1296 0.093 Uiso 1 1 calc R . .
C68 C 0.2578(4) 0.3913(3) 0.9149(2) 0.0442(13) Uani 1 1 d . . .
C69 C 0.3264(4) 0.5571(3) 0.9102(2) 0.0399(11) Uani 1 1 d . . .
C70 C 0.4384(5) 0.5908(4) 0.9547(3) 0.0549(16) Uani 1 1 d . . .
H70A H 0.4452 0.5832 1.0022 0.082 Uiso 1 1 calc R . .
H70B H 0.4657 0.6535 0.9550 0.082 Uiso 1 1 calc R . .
H70C H 0.4760 0.5573 0.9354 0.082 Uiso 1 1 calc R . .
C71 C 0.2645(6) 0.6070(5) 0.9376(4) 0.0686(18) Uani 1 1 d . . .
H71A H 0.1926 0.5811 0.9099 0.103 Uiso 1 1 calc R . .
H71B H 0.2874 0.6690 0.9347 0.103 Uiso 1 1 calc R . .
H71C H 0.2735 0.6032 0.9861 0.103 Uiso 1 1 calc R . .
C72 C 0.3112(4) 0.5570(4) 0.8336(2) 0.0471(13) Uani 1 1 d . . .
H72A H 0.3500 0.5221 0.8172 0.071 Uiso 1 1 calc R . .
H72B H 0.3350 0.6177 0.8279 0.071 Uiso 1 1 calc R . .
H72C H 0.2390 0.5312 0.8066 0.071 Uiso 1 1 calc R . .
C73 C 0.6785(5) 0.1604(4) 0.2371(3) 0.0549(14) Uani 1 1 d . . .
F25 F 0.5949(3) 0.0885(2) 0.2122(2) 0.0675(10) Uani 1 1 d . . .
F26 F 0.7602(3) 0.1317(3) 0.2545(2) 0.0734(11) Uani 1 1 d . . .
F27 F 0.6781(3) 0.2009(3) 0.18605(19) 0.0776(12) Uani 1 1 d . . .
S1 S 0.67373(9) 0.22894(8) 0.31322(6) 0.0369(3) Uani 1 1 d . . .
O1 O 0.5809(3) 0.2485(3) 0.2910(2) 0.0562(11) Uani 1 1 d . . .
O2 O 0.7649(3) 0.3045(3) 0.3272(2) 0.0581(11) Uani 1 1 d . . .
O3 O 0.6847(3) 0.1748(3) 0.3637(2) 0.0603(11) Uani 1 1 d . . .
C74A C 0.3389(10) 0.6163(7) 1.2200(6) 0.044(3) Uani 0.520(8) 1 d P F 1
F28A F 0.4127(8) 0.6101(6) 1.2733(6) 0.062(3) Uani 0.520(8) 1 d P F 1
F29A F 0.3668(7) 0.6986(4) 1.2096(4) 0.060(2) Uani 0.520(8) 1 d P F 1
F30A F 0.2582(7) 0.6092(5) 1.2408(4) 0.065(2) Uani 0.520(8) 1 d P F 1
S2A S 0.3095(5) 0.5337(4) 1.1414(3) 0.0371(11) Uani 0.520(8) 1 d PD F 1
O4A O 0.2667(12) 0.4518(11) 1.1598(12) 0.042(3) Uani 0.520(8) 1 d PD F 1
O5A O 0.4066(11) 0.5458(13) 1.1316(10) 0.062(4) Uani 0.520(8) 1 d PD F 1
O6A O 0.2377(9) 0.5612(7) 1.0906(5) 0.071(3) Uani 0.520(8) 1 d PD F 1
C74B C 0.416(2) 0.6127(12) 1.2362(9) 0.089(6) Uani 0.480(8) 1 d PU F 2
F28B F 0.4789(9) 0.5722(8) 1.2686(5) 0.108(5) Uani 0.480(8) 1 d PU F 2
F29B F 0.4695(11) 0.6949(6) 1.2389(4) 0.119(6) Uani 0.480(8) 1 d PU F 2
F30B F 0.3524(16) 0.6147(8) 1.2721(7) 0.102(5) Uani 0.480(8) 1 d PU F 2
S2B S 0.3473(4) 0.5529(4) 1.1466(3) 0.0350(11) Uani 0.480(8) 1 d PD F 2
O4B O 0.2841(16) 0.4707(13) 1.1537(16) 0.054(4) Uani 0.480(8) 1 d PD F 2
O5B O 0.4266(12) 0.5445(14) 1.1182(10) 0.055(4) Uani 0.480(8) 1 d PD F 2
O6B O 0.2931(8) 0.6110(7) 1.1175(6) 0.058(3) Uani 0.480(8) 1 d PD F 2

loop_
_atom_site_aniso_label
_atom_site_aniso_U_11
_atom_site_aniso_U_22
_atom_site_aniso_U_33
_atom_site_aniso_U_23
_atom_site_aniso_U_13
_atom_site_aniso_U_12
Ir1 0.02556(8) 0.01850(8) 0.01658(7) 0.00305(5) 0.00094(5) 0.00678(6)
F1 0.0527(19) 0.063(2) 0.0472(17) -0.0142(15) 0.0145(15) 0.0250(16)
F2 0.071(2) 0.057(2) 0.0246(13) 0.0006(13) 0.0111(14) 0.0204(16)
F3 0.088(3) 0.0308(16) 0.0544(19) -0.0037(13) 0.0308(18) 0.0225(16)
F4 0.0353(16) 0.0350(16) 0.062(2) -0.0208(14) 0.0011(14) 0.0016(12)
F5 0.0341(15) 0.0383(16) 0.0485(16) -0.0133(13) -0.0080(12) 0.0169(12)
F6 0.0490(18) 0.0327(15) 0.0587(19) 0.0027(13) 0.0241(15) 0.0029(13)
F7 0.0418(16) 0.0274(14) 0.0406(15) 0.0064(11) 0.0029(12) 0.0036(11)
F8 0.0498(17) 0.0430(16) 0.0331(13) 0.0168(12) 0.0191(12) 0.0252(13)
F9 0.0572(19) 0.0471(18) 0.063(2) 0.0378(16) 0.0260(16) 0.0166(15)
F10A 0.092(7) 0.139(9) 0.060(5) 0.066(6) 0.043(5) 0.084(6)
F11A 0.060(5) 0.079(6) 0.110(8) 0.053(5) -0.021(5) 0.025(5)
F12A 0.126(8) 0.063(5) 0.073(5) 0.025(4) 0.010(5) 0.072(5)
F10B 0.130(8) 0.080(6) 0.040(4) 0.025(4) -0.008(5) 0.055(5)
F11B 0.102(7) 0.072(6) 0.119(8) 0.062(5) -0.006(6) 0.036(5)
F12B 0.096(7) 0.127(8) 0.078(6) 0.059(6) 0.036(5) 0.090(6)
N1 0.0274(17) 0.0199(16) 0.0206(15) 0.0047(12) 0.0021(13) 0.0078(13)
N2 0.0248(17) 0.0306(19) 0.0205(15) 0.0034(13) 0.0032(13) 0.0085(14)
N3 0.062(3) 0.027(2) 0.031(2) -0.0015(16) 0.0246(19) 0.0032(18)
N4 0.036(2) 0.0241(18) 0.0247(17) 0.0064(14) -0.0028(15) 0.0088(15)
C1 0.032(2) 0.025(2) 0.0232(19) 0.0015(16) 0.0029(16) 0.0050(17)
C2 0.030(2) 0.030(2) 0.026(2) 0.0024(17) -0.0002(17) 0.0057(17)
C3 0.026(2) 0.036(2) 0.035(2) 0.0100(19) 0.0030(18) 0.0085(18)
C4 0.036(2) 0.033(2) 0.030(2) 0.0076(18) 0.0087(18) 0.0146(19)
C5 0.033(2) 0.023(2) 0.0233(18) 0.0069(15) 0.0051(16) 0.0119(16)
C6 0.033(2) 0.0203(19) 0.0207(18) 0.0045(14) 0.0021(16) 0.0109(16)
C7 0.036(2) 0.028(2) 0.0247(19) 0.0055(16) 0.0071(17) 0.0149(18)
C8 0.043(3) 0.025(2) 0.0247(19) 0.0040(16) 0.0079(18) 0.0167(18)
C9 0.041(2) 0.023(2) 0.0221(19) 0.0029(15) -0.0008(17) 0.0114(18)
C10 0.027(2) 0.0200(19) 0.0271(19) 0.0049(15) -0.0033(16) 0.0097(16)
C11 0.035(2) 0.0171(18) 0.0189(17) 0.0030(14) -0.0005(15) 0.0122(16)
C12 0.041(2) 0.0190(19) 0.0215(18) 0.0048(14) 0.0094(17) 0.0168(17)
C13 0.039(2) 0.0194(19) 0.0217(18) 0.0024(15) 0.0057(17) 0.0109(17)
C14 0.058(3) 0.023(2) 0.0220(19) 0.0055(16) 0.0079(19) 0.018(2)
C15 0.049(3) 0.031(2) 0.027(2) 0.0052(18) -0.0004(19) 0.020(2)
C16 0.040(3) 0.031(2) 0.029(2) 0.0025(17) -0.0011(18) 0.0206(19)
C17 0.039(2) 0.023(2) 0.0231(19) -0.0017(15) -0.0032(17) 0.0155(18)
C18 0.030(2) 0.032(2) 0.0221(19) 0.0012(16) 0.0018(16) 0.0137(17)
C19 0.033(2) 0.049(3) 0.034(2) 0.009(2) 0.0060(19) 0.018(2)
C20 0.032(3) 0.065(4) 0.038(3) 0.008(2) 0.009(2) 0.012(2)
C21 0.035(3) 0.053(3) 0.032(2) 0.009(2) 0.008(2) 0.004(2)
C22 0.034(2) 0.034(2) 0.024(2) 0.0065(17) 0.0062(17) 0.0048(18)
C23 0.059(3) 0.031(2) 0.028(2) -0.0009(18) 0.014(2) 0.015(2)
C24 0.036(2) 0.025(2) 0.037(2) -0.0058(18) 0.0021(19) 0.0054(18)
C25 0.049(3) 0.030(2) 0.031(2) 0.0157(18) 0.012(2) 0.014(2)
C26 0.074(4) 0.055(3) 0.048(3) 0.026(3) 0.006(3) 0.036(3)
C27 0.029(2) 0.029(2) 0.0197(18) 0.0068(16) 0.0049(15) 0.0062(16)
C28A 0.025(4) 0.029(4) 0.025(4) -0.005(3) 0.000(3) 0.012(3)
C29A 0.095(8) 0.038(5) 0.037(4) 0.008(4) 0.020(5) 0.035(5)
C30A 0.085(17) 0.069(16) 0.054(10) 0.000(10) 0.042(13) 0.037(11)
C31A 0.043(6) 0.041(6) 0.115(12) -0.047(7) -0.021(6) 0.014(5)
C28B 0.049(10) 0.022(7) 0.040(8) -0.006(6) 0.023(8) -0.001(7)
C29B 0.038(8) 0.069(11) 0.031(7) -0.011(7) 0.011(6) -0.001(7)
C30B 0.047(16) 0.037(12) 0.053(15) -0.008(10) 0.008(13) 0.012(11)
C31B 0.072(11) 0.032(8) 0.078(13) 0.011(8) 0.047(10) 0.020(7)
C32 0.033(2) 0.022(2) 0.0236(19) 0.0030(15) 0.0045(16) 0.0066(16)
C33 0.056(3) 0.050(3) 0.050(3) 0.028(2) -0.005(2) 0.022(3)
C34A 0.084(11) 0.068(10) 0.019(7) 0.017(7) 0.005(8) 0.041(8)
C35A 0.048(7) 0.085(11) 0.063(10) 0.022(8) -0.009(7) 0.022(7)
C36A 0.066(11) 0.067(9) 0.087(9) 0.035(7) 0.027(9) 0.053(8)
C34B 0.111(11) 0.047(7) 0.020(6) 0.008(5) -0.003(7) 0.042(7)
C35B 0.077(9) 0.074(9) 0.107(12) 0.036(9) -0.052(8) 0.003(8)
C36B 0.048(8) 0.077(8) 0.087(8) 0.050(6) 0.036(7) 0.046(7)
Ir2 0.04141(10) 0.02683(9) 0.01569(7) 0.00052(6) 0.00621(7) -0.00781(7)
F13A 0.055(5) 0.137(8) 0.039(5) 0.000(5) 0.008(4) 0.026(5)
F14A 0.056(4) 0.119(6) 0.031(3) -0.008(3) -0.012(3) 0.013(4)
F15A 0.071(4) 0.109(6) 0.036(3) 0.028(3) -0.002(3) 0.035(4)
F13B 0.068(9) 0.146(12) 0.032(6) -0.009(8) -0.005(7) 0.059(9)
F14B 0.075(8) 0.124(9) 0.051(6) 0.019(6) -0.021(6) 0.011(7)
F15B 0.063(6) 0.112(9) 0.025(4) 0.008(5) -0.006(4) 0.044(6)
F16 0.074(3) 0.130(4) 0.0226(15) 0.0153(18) 0.0222(16) 0.004(2)
F17 0.0476(18) 0.075(2) 0.0350(16) -0.0070(15) 0.0166(14) 0.0095(16)
F18 0.063(2) 0.088(3) 0.0358(16) 0.0169(17) 0.0174(15) -0.0214(19)
F19 0.0504(17) 0.0356(15) 0.0358(14) 0.0090(11) 0.0233(13) 0.0142(12)
F20 0.0379(16) 0.0486(19) 0.074(2) 0.0358(17) 0.0062(15) 0.0137(14)
F21 0.0348(15) 0.0414(16) 0.0585(18) 0.0254(14) 0.0255(13) 0.0143(12)
F22A 0.101(7) 0.037(5) 0.163(10) -0.026(7) 0.113(8) -0.016(5)
F23A 0.069(7) 0.026(7) 0.068(7) 0.001(5) 0.041(6) -0.002(5)
F24A 0.176(11) 0.029(5) 0.116(8) 0.006(5) 0.114(9) 0.002(7)
F22B 0.173(10) 0.025(3) 0.096(6) -0.003(4) 0.110(7) -0.013(5)
F23B 0.077(5) 0.052(5) 0.073(5) -0.024(4) 0.051(4) -0.037(3)
F24B 0.074(6) 0.030(7) 0.061(5) -0.011(4) 0.043(4) -0.005(4)
N5 0.057(3) 0.029(2) 0.0214(17) 0.0026(14) 0.0116(17) 0.0064(18)
N6 0.036(2) 0.042(2) 0.0203(17) -0.0043(15) 0.0092(15) -0.0140(17)
N7 0.0285(19) 0.038(2) 0.0240(18) 0.0029(15) 0.0056(15) -0.0020(15)
N8 0.056(3) 0.034(2) 0.0245(18) 0.0044(16) 0.0073(18) -0.0087(19)
C37 0.077(4) 0.033(3) 0.023(2) 0.0038(18) 0.013(2) 0.012(2)
C38 0.106(5) 0.044(3) 0.027(2) 0.004(2) 0.021(3) 0.036(3)
C39 0.107(5) 0.048(3) 0.041(3) 0.010(2) 0.026(3) 0.047(4)
C40 0.088(4) 0.040(3) 0.033(3) 0.010(2) 0.015(3) 0.032(3)
C41 0.067(3) 0.025(2) 0.026(2) 0.0076(17) 0.012(2) 0.013(2)
C42 0.068(3) 0.026(2) 0.021(2) 0.0046(17) 0.009(2) 0.011(2)
C43 0.076(4) 0.046(3) 0.027(2) 0.012(2) 0.008(2) 0.025(3)
C44 0.076(4) 0.060(4) 0.022(2) 0.010(2) 0.004(2) 0.028(3)
C45 0.072(4) 0.048(3) 0.021(2) 0.010(2) 0.008(2) 0.014(3)
C46 0.052(3) 0.036(3) 0.024(2) 0.0069(18) 0.010(2) -0.001(2)
C47 0.054(3) 0.026(2) 0.021(2) 0.0042(16) 0.0087(19) -0.005(2)
C48 0.032(2) 0.033(2) 0.0148(17) 0.0006(15) 0.0030(15) -0.0041(17)
C49 0.031(2) 0.032(2) 0.0177(18) 0.0056(16) 0.0030(16) -0.0004(17)
C50 0.038(2) 0.033(2) 0.026(2) 0.0014(17) 0.0141(18) -0.0074(19)
C51 0.064(3) 0.030(3) 0.046(3) -0.007(2) 0.035(3) -0.008(2)
C52 0.058(3) 0.037(3) 0.049(3) -0.009(2) 0.035(3) -0.005(2)
C53 0.040(3) 0.035(2) 0.027(2) -0.0045(18) 0.0160(19) -0.0064(19)
C54 0.042(3) 0.041(3) 0.029(2) -0.0020(19) 0.015(2) -0.011(2)
C55 0.048(3) 0.053(3) 0.052(3) -0.008(3) 0.027(3) 0.000(3)
C56 0.051(4) 0.079(5) 0.057(4) -0.019(3) 0.033(3) -0.007(3)
C57 0.048(3) 0.076(4) 0.049(3) -0.013(3) 0.027(3) -0.026(3)
C58 0.045(3) 0.050(3) 0.030(2) -0.004(2) 0.011(2) -0.020(2)
C59 0.094(5) 0.116(5) 0.031(3) 0.010(3) 0.000(3) 0.060(4)
C60 0.059(4) 0.075(4) 0.022(2) 0.001(2) 0.015(2) -0.006(3)
C61 0.030(2) 0.034(2) 0.036(2) 0.0153(19) 0.0099(18) 0.0085(18)
C62 0.117(5) 0.037(3) 0.093(5) -0.015(3) 0.083(4) -0.016(3)
C63 0.038(2) 0.025(2) 0.024(2) -0.0017(16) 0.0097(18) -0.0031(17)
C64 0.025(2) 0.035(2) 0.0230(19) 0.0043(17) 0.0028(16) 0.0015(17)
C65 0.071(4) 0.052(4) 0.049(3) 0.000(3) 0.003(3) 0.027(3)
C66 0.046(3) 0.036(3) 0.030(2) 0.0009(19) -0.002(2) 0.011(2)
C67 0.033(3) 0.103(5) 0.038(3) 0.028(3) 0.011(2) -0.004(3)
C68 0.056(3) 0.036(3) 0.020(2) 0.0018(18) 0.006(2) -0.010(2)
C69 0.053(3) 0.026(2) 0.027(2) 0.0068(17) 0.005(2) -0.002(2)
C70 0.062(4) 0.034(3) 0.037(3) 0.009(2) -0.009(2) -0.011(2)
C71 0.095(5) 0.067(4) 0.058(4) 0.023(3) 0.037(4) 0.031(4)
C72 0.042(3) 0.057(3) 0.030(2) 0.013(2) 0.005(2) -0.001(2)
C73 0.057(4) 0.047(3) 0.064(4) 0.002(3) 0.028(3) 0.018(3)
F25 0.066(2) 0.045(2) 0.077(2) -0.0132(17) 0.0182(19) 0.0121(17)
F26 0.056(2) 0.069(2) 0.104(3) -0.006(2) 0.038(2) 0.0315(19)
F27 0.092(3) 0.093(3) 0.046(2) 0.008(2) 0.034(2) 0.014(2)
S1 0.0421(6) 0.0328(6) 0.0377(6) 0.0007(5) 0.0107(5) 0.0207(5)
O1 0.051(2) 0.068(3) 0.048(2) -0.0048(19) 0.0023(18) 0.040(2)
O2 0.046(2) 0.037(2) 0.081(3) 0.0031(19) 0.007(2) 0.0146(17)
O3 0.058(3) 0.087(3) 0.059(2) 0.028(2) 0.027(2) 0.044(2)
C74A 0.061(7) 0.032(5) 0.038(6) 0.007(4) 0.016(5) 0.011(5)
F28A 0.069(6) 0.039(4) 0.056(6) 0.012(4) -0.005(6) 0.004(4)
F29A 0.096(6) 0.032(3) 0.064(5) 0.019(3) 0.040(4) 0.021(3)
F30A 0.089(6) 0.064(5) 0.061(5) 0.014(4) 0.048(5) 0.030(4)
S2A 0.054(3) 0.031(3) 0.0337(16) 0.0104(16) 0.017(2) 0.019(2)
O4A 0.044(7) 0.034(7) 0.042(5) 0.014(6) 0.007(5) 0.008(6)
O5A 0.073(8) 0.048(6) 0.098(10) 0.018(6) 0.068(7) 0.029(6)
O6A 0.106(9) 0.066(7) 0.045(5) 0.024(5) 0.008(5) 0.046(6)
C74B 0.146(14) 0.060(8) 0.038(6) 0.028(6) 0.028(8) -0.014(8)
F28B 0.088(8) 0.119(8) 0.067(6) 0.065(6) -0.017(5) -0.028(6)
F29B 0.194(13) 0.059(5) 0.037(4) 0.010(4) 0.017(6) -0.050(6)
F30B 0.188(16) 0.068(6) 0.053(7) 0.012(5) 0.061(10) 0.019(10)
S2B 0.036(3) 0.029(2) 0.0376(16) 0.0103(15) 0.009(2) 0.0083(19)
O4B 0.050(7) 0.033(8) 0.064(10) 0.013(6) 0.011(6) -0.008(6)
O5B 0.063(8) 0.053(6) 0.076(9) 0.025(6) 0.043(7) 0.033(6)
O6B 0.054(6) 0.065(7) 0.068(7) 0.035(5) 0.022(5) 0.029(5)

loop_
_atom_type_symbol
_atom_type_description
_atom_type_scat_dispersion_real
_atom_type_scat_dispersion_imag
_atom_type_scat_source
C C 0.0033 0.0016 'International Tables Vol C Tables 4.2.6.8 and 6.1.1.4'
H H 0.0000 0.0000 'International Tables Vol C Tables 4.2.6.8 and 6.1.1.4'
N N 0.0061 0.0033 'International Tables Vol C Tables 4.2.6.8 and 6.1.1.4'
O O 0.0106 0.0060 'International Tables Vol C Tables 4.2.6.8 and 6.1.1.4'
F F 0.0171 0.0103 'International Tables Vol C Tables 4.2.6.8 and 6.1.1.4'
S S 0.1246 0.1234 'International Tables Vol C Tables 4.2.6.8 and 6.1.1.4'
Ir Ir -1.4442 7.9887 'International Tables Vol C Tables 4.2.6.8 and 6.1.1.4'

loop_
_geom_angle_atom_site_label_1
_geom_angle_atom_site_label_2
_geom_angle_atom_site_label_3
_geom_angle
C27 Ir1 C32 96.00(16)
C27 Ir1 N2 82.99(15)
C32 Ir1 N2 96.13(16)
C27 Ir1 N1 94.12(15)
C32 Ir1 N1 80.52(15)
N2 Ir1 N1 175.36(12)
C27 Ir1 C11 172.37(17)
C32 Ir1 C11 87.74(15)
N2 Ir1 C11 103.26(15)
N1 Ir1 C11 79.90(15)
C27 Ir1 C12 84.33(15)
C32 Ir1 C12 176.15(17)
N2 Ir1 C12 80.09(15)
N1 Ir1 C12 103.29(15)
C11 Ir1 C12 92.39(14)
C1 N1 C5 118.9(4)
C1 N1 Ir1 123.7(3)
C5 N1 Ir1 116.5(3)
C18 N2 C22 119.4(4)
C18 N2 Ir1 116.7(3)
C22 N2 Ir1 123.3(3)
C27 N3 C28B 158.9(9)
C27 N3 C28A 165.5(5)
C32 N4 C33 172.2(5)
N1 C1 C2 122.5(4)
N1 C1 H1 118.7
C2 C1 H1 118.7
C1 C2 C3 118.8(4)
C1 C2 H2 120.6
C3 C2 H2 120.6
C2 C3 C4 119.4(4)
C2 C3 H3 120.3
C4 C3 H3 120.3
C3 C4 C5 119.5(4)
C3 C4 H4 120.3
C5 C4 H4 120.3
N1 C5 C4 120.8(4)
N1 C5 C6 114.6(4)
C4 C5 C6 124.6(4)
C7 C6 C11 123.6(4)
C7 C6 C5 119.3(4)
C11 C6 C5 117.0(4)
C8 C7 C6 119.1(4)
C8 C7 H7 120.4
C6 C7 H7 120.4
C9 C8 C7 119.6(4)
C9 C8 C23 120.0(4)
C7 C8 C23 120.4(4)
C8 C9 C10 121.0(4)
C8 C9 H9 119.5
C10 C9 H9 119.5
C9 C10 C11 122.3(4)
C9 C10 C24 115.8(4)
C11 C10 C24 121.9(4)
C6 C11 C10 114.2(4)
C6 C11 Ir1 111.5(3)
C10 C11 Ir1 134.3(3)
C13 C12 C17 115.1(4)
C13 C12 Ir1 134.2(3)
C17 C12 Ir1 110.6(3)
C14 C13 C12 122.2(4)
C14 C13 C25 115.9(4)
C12 C13 C25 121.8(4)
C15 C14 C13 120.3(4)
C15 C14 H14 119.9
C13 C14 H14 119.9
C14 C15 C16 120.3(4)
C14 C15 C26 120.2(5)
C16 C15 C26 119.4(5)
C15 C16 C17 119.4(5)
C15 C16 H16 120.3
C17 C16 H16 120.3
C16 C17 C12 122.5(4)
C16 C17 C18 119.9(4)
C12 C17 C18 117.6(3)
N2 C18 C19 120.3(4)
N2 C18 C17 114.5(4)
C19 C18 C17 125.2(4)
C20 C19 C18 120.0(4)
C20 C19 H19 120.0
C18 C19 H19 120.0
C19 C20 C21 119.2(5)
C19 C20 H20 120.4
C21 C20 H20 120.4
C22 C21 C20 118.9(5)
C22 C21 H21 120.6
C20 C21 H21 120.6
N2 C22 C21 122.2(4)
N2 C22 H22 118.9
C21 C22 H22 118.9
F1 C23 F3 107.9(4)
F1 C23 F2 107.1(4)
F3 C23 F2 105.5(4)
F1 C23 C8 113.6(4)
F3 C23 C8 111.3(4)
F2 C23 C8 111.1(4)
F5 C24 F4 105.6(4)
F5 C24 F6 106.2(4)
F4 C24 F6 105.8(4)
F5 C24 C10 114.2(4)
F4 C24 C10 112.4(4)
F6 C24 C10 112.0(4)
F8 C25 F7 106.8(4)
F8 C25 F9 105.7(4)
F7 C25 F9 104.8(4)
F8 C25 C13 114.2(4)
F7 C25 C13 112.1(4)
F9 C25 C13 112.7(4)
F12B C26 F10A 124.5(7)
F12B C26 F12A 56.9(7)
F10A C26 F12A 108.6(7)
F12B C26 F10B 109.7(7)
F12A C26 F10B 139.8(6)
F10A C26 F11A 108.7(7)
F12A C26 F11A 98.8(7)
F10B C26 F11A 73.8(7)
F12B C26 F11B 110.7(7)
F10A C26 F11B 54.2(7)
F12A C26 F11B 61.3(6)
F10B C26 F11B 97.5(7)
F11A C26 F11B 137.9(6)
F12B C26 C15 117.9(6)
F10A C26 C15 117.1(6)
F12A C26 C15 110.7(5)
F10B C26 C15 108.7(5)
F11A C26 C15 111.5(5)
F11B C26 C15 110.3(5)
N3 C27 Ir1 173.3(4)
C29A C28A C30A 111.6(15)
C29A C28A N3 109.6(6)
C30A C28A N3 108.4(12)
C29A C28A C31A 113.2(9)
C30A C28A C31A 111.4(12)
N3 C28A C31A 102.1(7)
C28A C29A H29A 109.5
C28A C29A H29B 109.5
H29A C29A H29B 109.5
C28A C29A H29C 109.5
H29A C29A H29C 109.5
H29B C29A H29C 109.5
C28A C30A H30A 109.5
C28A C30A H30B 109.5
H30A C30A H30B 109.5
C28A C30A H30C 109.5
H30A C30A H30C 109.5
H30B C30A H30C 109.5
C28A C31A H31A 109.5
C28A C31A H31B 109.5
H31A C31A H31B 109.5
C28A C31A H31C 109.5
H31A C31A H31C 109.5
H31B C31A H31C 109.5
N3 C28B C30B 100.7(18)
N3 C28B C31B 104.7(12)
C30B C28B C31B 118(2)
N3 C28B C29B 115.8(13)
C30B C28B C29B 109(2)
C31B C28B C29B 109.4(16)
C28B C29B H29D 109.5
C28B C29B H29E 109.5
H29D C29B H29E 109.5
C28B C29B H29F 109.5
H29D C29B H29F 109.5
H29E C29B H29F 109.5
C28B C30B H30D 109.5
C28B C30B H30E 109.5
H30D C30B H30E 109.5
C28B C30B H30F 109.5
H30D C30B H30F 109.5
H30E C30B H30F 109.5
C28B C31B H31D 109.5
C28B C31B H31E 109.5
H31D C31B H31E 109.5
C28B C31B H31F 109.5
H31D C31B H31F 109.5
H31E C31B H31F 109.5
N4 C32 Ir1 170.4(4)
N4 C33 C36B 113.0(8)
N4 C33 C34A 113.8(11)
C36B C33 C34A 117.5(15)
N4 C33 C35A 107.4(9)
C36B C33 C35A 87.0(9)
C34A C33 C35A 114.9(9)
N4 C33 C35B 101.8(7)
C36B C33 C35B 116.3(9)
C34A C33 C35B 91.6(11)
N4 C33 C34B 103.9(9)
C36B C33 C34B 112.8(8)
C35A C33 C34B 132.0(9)
C35B C33 C34B 107.7(9)
N4 C33 C36A 100.4(9)
C34A C33 C36A 111.8(10)
C35A C33 C36A 107.4(8)
C35B C33 C36A 137.4(10)
C34B C33 C36A 101.6(12)
C33 C34A H34A 109.5
C33 C34A H34B 109.5
H34A C34A H34B 109.5
C33 C34A H34C 109.5
H34A C34A H34C 109.5
H34B C34A H34C 109.5
C33 C35A H35A 109.5
C33 C35A H35B 109.5
H35A C35A H35B 109.5
C33 C35A H35C 109.5
H35A C35A H35C 109.5
H35B C35A H35C 109.5
C33 C36A H36A 109.5
C33 C36A H36B 109.5
H36A C36A H36B 109.5
C33 C36A H36C 109.5
H36A C36A H36C 109.5
H36B C36A H36C 109.5
C33 C34B H34D 109.5
C33 C34B H34E 109.5
H34D C34B H34E 109.5
C33 C34B H34F 109.5
H34D C34B H34F 109.5
H34E C34B H34F 109.5
C33 C35B H35D 109.5
C33 C35B H35E 109.5
H35D C35B H35E 109.5
C33 C35B H35F 109.5
H35D C35B H35F 109.5
H35E C35B H35F 109.5
C33 C36B H36D 109.5
C33 C36B H36E 109.5
H36D C36B H36E 109.5
C33 C36B H36F 109.5
H36D C36B H36F 109.5
H36E C36B H36F 109.5
C68 Ir2 C63 96.65(18)
C68 Ir2 N5 83.5(2)
C63 Ir2 N5 92.82(17)
C68 Ir2 N6 95.0(2)
C63 Ir2 N6 85.50(17)
N5 Ir2 N6 177.55(15)
C68 Ir2 C48 173.24(19)
C63 Ir2 C48 86.85(16)
N5 Ir2 C48 102.20(17)
N6 Ir2 C48 79.51(17)
C68 Ir2 C47 87.70(18)
C63 Ir2 C47 170.99(19)
N5 Ir2 C47 79.80(18)
N6 Ir2 C47 102.04(18)
C48 Ir2 C47 89.65(16)
C37 N5 C41 119.1(5)
C37 N5 Ir2 123.9(4)
C41 N5 Ir2 116.6(3)
C54 N6 C58 118.7(5)
C54 N6 Ir2 116.8(3)
C58 N6 Ir2 124.1(4)
C63 N7 C64 174.4(4)
C68 N8 C69 176.4(5)
N5 C37 C38 122.5(5)
N5 C37 H37 118.7
C38 C37 H37 118.7
C37 C38 C39 119.1(5)
C37 C38 H38 120.4
C39 C38 H38 120.4
C38 C39 C40 118.9(6)
C38 C39 H39 120.6
C40 C39 H39 120.6
C41 C40 C39 119.9(5)
C41 C40 H40 120.1
C39 C40 H40 120.1
N5 C41 C40 120.4(4)
N5 C41 C42 114.3(5)
C40 C41 C42 125.2(5)
C43 C42 C47 123.0(5)
C43 C42 C41 119.8(5)
C47 C42 C41 117.1(4)
C44 C43 C42 119.1(6)
C44 C43 H43 120.4
C42 C43 H43 120.4
C45 C44 C43 120.2(5)
C45 C44 C59 119.9(5)
C43 C44 C59 119.8(6)
C44 C45 C46 120.3(5)
C44 C45 H45 119.9
C46 C45 H45 119.9
C45 C46 C47 122.0(5)
C45 C46 C60 115.8(5)
C47 C46 C60 122.2(5)
C42 C47 C46 114.7(4)
C42 C47 Ir2 111.2(3)
C46 C47 Ir2 134.2(4)
C53 C48 C49 114.0(4)
C53 C48 Ir2 111.4(3)
C49 C48 Ir2 134.6(4)
C50 C49 C48 122.5(4)
C50 C49 C61 115.4(4)
C48 C49 C61 122.0(4)
C51 C50 C49 120.8(4)
C51 C50 H50 119.6
C49 C50 H50 119.6
C52 C51 C62 121.5(5)
C50 C51 C62 119.7(5)
C51 C52 C53 120.1(5)
C51 C52 H52 119.9
C53 C52 H52 119.9
C52 C53 C48 123.4(4)
C52 C53 C54 119.2(5)
C48 C53 C54 117.3(4)
N6 C54 C55 120.2(5)
N6 C54 C53 114.4(5)
C55 C54 C53 125.4(5)
C56 C55 C54 120.7(6)
C56 C55 H55 119.6
C54 C55 H55 119.6
C57 C56 C55 118.3(6)
C57 C56 H56 120.8
C55 C56 H56 120.8
C58 C57 C56 119.2(5)
C58 C57 H57 120.4
C56 C57 H57 120.4
N6 C58 C57 122.9(6)
N6 C58 H58 118.5
C57 C58 H58 118.5
F15B C59 F14A 52.4(7)
F15B C59 F13A 110.3(10)
F14A C59 F13A 114.5(9)
F15B C59 F13B 112.8(11)
F14A C59 F13B 131.7(12)
F15B C59 F15A 48.4(7)
F14A C59 F15A 99.5(6)
F13A C59 F15A 103.4(8)
F13B C59 F15A 91.3(11)
F15B C59 C44 128.6(8)
F14A C59 C44 112.8(6)
F13A C59 C44 119.1(8)
F13B C59 C44 109.7(11)
F15A C59 C44 104.3(6)
F15B C59 F14B 94.0(8)
F14A C59 F14B 50.1(6)
F13A C59 F14B 75.3(9)
F13B C59 F14B 93.8(10)
F15A C59 F14B 140.3(6)
C44 C59 F14B 110.8(6)
F17 C60 F18 106.3(5)
F17 C60 F16 104.9(5)
F18 C60 F16 104.5(4)
F17 C60 C46 114.3(5)
F18 C60 C46 113.0(5)
F16 C60 C46 112.8(5)
F20 C61 F19 107.0(4)
F20 C61 F21 105.5(4)
F19 C61 F21 105.5(4)
F20 C61 C49 113.5(4)
F19 C61 C49 112.0(4)
F21 C61 C49 112.7(4)
F22A C62 F22B 65.9(8)
F22A C62 F24B 110.4(13)
F22B C62 F24B 113.7(11)
F22A C62 F23A 113.3(13)
F22B C62 F23A 124.7(15)
F22A C62 F24A 103.3(8)
F24B C62 F24A 89.0(11)
F23A C62 F24A 98.5(11)
F22A C62 C51 122.3(8)
F22B C62 C51 115.6(6)
F24B C62 C51 118.2(12)
F23A C62 C51 109.6(15)
F24A C62 C51 106.6(7)
F22B C62 F23B 98.1(7)
F24B C62 F23B 101.4(9)
F23A C62 F23B 98.4(12)
F24A C62 F23B 135.4(7)
C51 C62 F23B 106.0(6)
N7 C63 Ir2 176.2(4)
N7 C64 C67 107.4(4)
N7 C64 C66 108.3(4)
C67 C64 C66 111.4(4)
N7 C64 C65 106.5(4)
C67 C64 C65 112.0(5)
C66 C64 C65 111.0(4)
C64 C65 H65A 109.5
C64 C65 H65B 109.5
H65A C65 H65B 109.5
C64 C65 H65C 109.5
H65A C65 H65C 109.5
H65B C65 H65C 109.5
C64 C66 H66A 109.5
C64 C66 H66B 109.5
H66A C66 H66B 109.5
C64 C66 H66C 109.5
H66A C66 H66C 109.5
H66B C66 H66C 109.5
C64 C67 H67A 109.5
C64 C67 H67B 109.5
H67A C67 H67B 109.5
C64 C67 H67C 109.5
H67A C67 H67C 109.5
H67B C67 H67C 109.5
N8 C68 Ir2 175.2(5)
N8 C69 C71 107.6(5)
N8 C69 C72 106.6(4)
C71 C69 C72 111.8(5)
N8 C69 C70 106.6(4)
C71 C69 C70 111.7(5)
C72 C69 C70 112.2(5)
C69 C70 H70A 109.5
C69 C70 H70B 109.5
H70A C70 H70B 109.5
C69 C70 H70C 109.5
H70A C70 H70C 109.5
H70B C70 H70C 109.5
C69 C71 H71A 109.5
C69 C71 H71B 109.5
H71A C71 H71B 109.5
C69 C71 H71C 109.5
H71A C71 H71C 109.5
H71B C71 H71C 109.5
C69 C72 H72A 109.5
C69 C72 H72B 109.5
H72A C72 H72B 109.5
C69 C72 H72C 109.5
H72A C72 H72C 109.5
H72B C72 H72C 109.5
F27 C73 F26 110.5(5)
F27 C73 F25 105.6(5)
F26 C73 F25 107.6(5)
F27 C73 S1 112.8(4)
F26 C73 S1 110.1(4)
F25 C73 S1 110.1(4)
O1 S1 O3 117.7(3)
O1 S1 O2 114.6(3)
O3 S1 O2 113.0(3)
O1 S1 C73 105.5(3)
O3 S1 C73 102.8(3)
O2 S1 C73 100.6(3)
F28A C74A F30A 106.5(11)
F28A C74A F29A 107.2(10)
F30A C74A F29A 106.1(9)
F28A C74A S2A 113.4(9)
F30A C74A S2A 111.4(8)
F29A C74A S2A 111.8(8)
O5A S2A O4A 116.4(8)
O5A S2A O6A 114.6(8)
O4A S2A O6A 114.7(8)
O5A S2A C74A 103.0(10)
O4A S2A C74A 103.1(11)
O6A S2A C74A 102.2(6)
F28B C74B F29B 108(2)
F28B C74B F30B 105.8(16)
F29B C74B F30B 109.4(18)
F28B C74B S2B 110.6(15)
F29B C74B S2B 111.3(11)
F30B C74B S2B 111.2(19)
O6B S2B O4B 115.1(9)
O6B S2B O5B 113.8(7)
O4B S2B O5B 115.0(10)
O6B S2B C74B 103.0(10)
O4B S2B C74B 103.6(14)
O5B S2B C74B 104.3(13)

loop_
_geom_bond_atom_site_label_1
_geom_bond_atom_site_label_2
_geom_bond_distance
Ir1 C27 2.012(4)
Ir1 C32 2.015(4)
Ir1 N2 2.069(3)
Ir1 N1 2.072(3)
Ir1 C11 2.120(4)
Ir1 C12 2.124(4)
F1 C23 1.323(6)
F2 C23 1.352(5)
F3 C23 1.346(6)
F4 C24 1.358(5)
F5 C24 1.344(5)
F6 C24 1.358(6)
F7 C25 1.357(5)
F8 C25 1.343(5)
F9 C25 1.357(5)
F10A C26 1.241(8)
F11A C26 1.386(9)
F12A C26 1.365(8)
F10B C26 1.383(8)
F11B C26 1.392(9)
F12B C26 1.208(8)
N1 C1 1.358(5)
N1 C5 1.361(5)
N2 C18 1.359(5)
N2 C22 1.359(5)
N3 C27 1.149(6)
N3 C28B 1.488(13)
N3 C28A 1.518(8)
N4 C32 1.143(5)
N4 C33 1.469(5)
C1 C2 1.375(6)
C1 H1 0.9500
C2 C3 1.386(7)
C2 H2 0.9500
C3 C4 1.389(6)
C3 H3 0.9500
C4 C5 1.394(6)
C4 H4 0.9500
C5 C6 1.476(5)
C6 C7 1.412(6)
C6 C11 1.417(6)
C7 C8 1.391(6)
C7 H7 0.9500
C8 C9 1.379(7)
C8 C23 1.514(6)
C9 C10 1.401(6)
C9 H9 0.9500
C10 C11 1.429(5)
C10 C24 1.496(6)
C12 C13 1.414(6)
C12 C17 1.430(6)
C13 C14 1.407(6)
C13 C25 1.492(7)
C14 C15 1.382(7)
C14 H14 0.9500
C15 C16 1.383(7)
C15 C26 1.514(6)
C16 C17 1.410(5)
C16 H16 0.9500
C17 C18 1.468(6)
C18 C19 1.399(6)
C19 C20 1.382(7)
C19 H19 0.9500
C20 C21 1.394(7)
C20 H20 0.9500
C21 C22 1.376(7)
C21 H21 0.9500
C22 H22 0.9500
C28A C29A 1.504(11)
C28A C30A 1.51(2)
C28A C31A 1.528(12)
C29A H29A 0.9800
C29A H29B 0.9800
C29A H29C 0.9800
C30A H30A 0.9800
C30A H30B 0.9800
C30A H30C 0.9800
C31A H31A 0.9800
C31A H31B 0.9800
C31A H31C 0.9800
C28B C30B 1.49(4)
C28B C31B 1.50(2)
C28B C29B 1.55(2)
C29B H29D 0.9800
C29B H29E 0.9800
C29B H29F 0.9800
C30B H30D 0.9800
C30B H30E 0.9800
C30B H30F 0.9800
C31B H31D 0.9800
C31B H31E 0.9800
C31B H31F 0.9800
C33 C36B 1.475(11)
C33 C34A 1.491(12)
C33 C35A 1.557(12)
C33 C35B 1.560(11)
C33 C34B 1.565(12)
C33 C36A 1.573(12)
C34A H34A 0.9800
C34A H34B 0.9800
C34A H34C 0.9800
C35A H35A 0.9800
C35A H35B 0.9800
C35A H35C 0.9800
C36A H36A 0.9800
C36A H36B 0.9800
C36A H36C 0.9800
C34B H34D 0.9800
C34B H34E 0.9800
C34B H34F 0.9800
C35B H35D 0.9800
C35B H35E 0.9800
C35B H35F 0.9800
C36B H36D 0.9800
C36B H36E 0.9800
C36B H36F 0.9800
Ir2 C68 2.015(5)
Ir2 C63 2.021(4)
Ir2 N5 2.076(4)
Ir2 N6 2.079(4)
Ir2 C48 2.121(4)
Ir2 C47 2.122(5)
F13A C59 1.299(11)
F14A C59 1.268(8)
F15A C59 1.486(9)
F13B C59 1.351(12)
F14B C59 1.575(11)
F15B C59 1.242(9)
F16 C60 1.366(6)
F17 C60 1.346(8)
F18 C60 1.353(7)
F19 C61 1.354(5)
F20 C61 1.348(5)
F21 C61 1.357(5)
F22A C62 1.247(10)
F23A C62 1.342(12)
F24A C62 1.473(12)
F22B C62 1.271(9)
F23B C62 1.499(10)
F24B C62 1.310(11)
N5 C37 1.354(6)
N5 C41 1.360(6)
N6 C54 1.353(7)
N6 C58 1.359(6)
N7 C63 1.144(6)
N7 C64 1.473(5)
N8 C68 1.143(6)
N8 C69 1.473(6)
C37 C38 1.367(8)
C37 H37 0.9500
C38 C39 1.385(9)
C38 H38 0.9500
C39 C40 1.390(7)
C39 H39 0.9500
C40 C41 1.390(8)
C40 H40 0.9500
C41 C42 1.480(6)
C42 C43 1.396(7)
C42 C47 1.415(8)
C43 C44 1.390(7)
C43 H43 0.9500
C44 C45 1.377(9)
C44 C59 1.488(8)
C45 C46 1.394(7)
C45 H45 0.9500
C46 C47 1.427(6)
C46 C60 1.483(8)
C48 C53 1.413(7)
C48 C49 1.419(6)
C49 C50 1.398(6)
C49 C61 1.494(7)
C50 C51 1.383(7)
C50 H50 0.9500
C51 C52 1.383(7)
C51 C62 1.496(8)
C52 C53 1.397(7)
C52 H52 0.9500
C53 C54 1.472(6)
C54 C55 1.393(8)
C55 C56 1.389(8)
C55 H55 0.9500
C56 C57 1.377(10)
C56 H56 0.9500
C57 C58 1.373(9)
C57 H57 0.9500
C58 H58 0.9500
C64 C67 1.516(6)
C64 C66 1.525(6)
C64 C65 1.534(7)
C65 H65A 0.9800
C65 H65B 0.9800
C65 H65C 0.9800
C66 H66A 0.9800
C66 H66B 0.9800
C66 H66C 0.9800
C67 H67A 0.9800
C67 H67B 0.9800
C67 H67C 0.9800
C69 C71 1.515(9)
C69 C72 1.528(6)
C69 C70 1.528(7)
C70 H70A 0.9800
C70 H70B 0.9800
C70 H70C 0.9800
C71 H71A 0.9800
C71 H71B 0.9800
C71 H71C 0.9800
C72 H72A 0.9800
C72 H72B 0.9800
C72 H72C 0.9800
C73 F27 1.301(7)
C73 F26 1.346(7)
C73 F25 1.357(7)
C73 S1 1.827(6)
S1 O1 1.415(4)
S1 O3 1.435(4)
S1 O2 1.472(4)
C74A F28A 1.328(16)
C74A F30A 1.334(15)
C74A F29A 1.341(12)
C74A S2A 1.829(12)
S2A O5A 1.440(10)
S2A O4A 1.446(10)
S2A O6A 1.448(8)
C74B F28B 1.33(3)
C74B F29B 1.333(17)
C74B F30B 1.33(3)
C74B S2B 1.83(2)
S2B O6B 1.443(9)
S2B O4B 1.449(11)
S2B O5B 1.452(10)

loop_
_geom_torsion_atom_site_label_1
_geom_torsion_atom_site_label_2
_geom_torsion_atom_site_label_3
_geom_torsion_atom_site_label_4
_geom_torsion
C27 Ir1 N1 C1 12.0(3)
C32 Ir1 N1 C1 -83.5(3)
C11 Ir1 N1 C1 -172.8(3)
C12 Ir1 N1 C1 97.1(3)
C27 Ir1 N1 C5 -178.8(3)
C32 Ir1 N1 C5 85.8(3)
C11 Ir1 N1 C5 -3.6(3)
C12 Ir1 N1 C5 -93.7(3)
C27 Ir1 N2 C18 79.6(3)
C32 Ir1 N2 C18 175.0(3)
C11 Ir1 N2 C18 -95.9(3)
C12 Ir1 N2 C18 -5.8(3)
C27 Ir1 N2 C22 -91.2(3)
C32 Ir1 N2 C22 4.1(4)
C11 Ir1 N2 C22 93.2(3)
C12 Ir1 N2 C22 -176.7(4)
C5 N1 C1 C2 0.4(6)
Ir1 N1 C1 C2 169.4(3)
N1 C1 C2 C3 0.2(7)
C1 C2 C3 C4 -0.5(7)
C2 C3 C4 C5 0.2(7)
C1 N1 C5 C4 -0.7(6)
Ir1 N1 C5 C4 -170.5(3)
C1 N1 C5 C6 176.8(3)
Ir1 N1 C5 C6 7.1(4)
C3 C4 C5 N1 0.4(6)
C3 C4 C5 C6 -176.9(4)
N1 C5 C6 C7 173.7(4)
C4 C5 C6 C7 -8.9(6)
N1 C5 C6 C11 -7.8(5)
C4 C5 C6 C11 169.6(4)
C11 C6 C7 C8 -2.9(6)
C5 C6 C7 C8 175.6(4)
C6 C7 C8 C9 0.3(6)
C6 C7 C8 C23 -179.3(4)
C7 C8 C9 C10 0.9(6)
C23 C8 C9 C10 -179.5(4)
C8 C9 C10 C11 0.3(6)
C8 C9 C10 C24 -177.3(4)
C7 C6 C11 C10 3.9(6)
C5 C6 C11 C10 -174.6(3)
C7 C6 C11 Ir1 -176.9(3)
C5 C6 C11 Ir1 4.7(4)
C9 C10 C11 C6 -2.6(5)
C24 C10 C11 C6 175.0(4)
C9 C10 C11 Ir1 178.4(3)
C24 C10 C11 Ir1 -4.1(6)
C32 Ir1 C11 C6 -81.5(3)
N2 Ir1 C11 C6 -177.3(3)
N1 Ir1 C11 C6 -0.7(3)
C12 Ir1 C11 C6 102.3(3)
C32 Ir1 C11 C10 97.5(4)
N2 Ir1 C11 C10 1.8(4)
N1 Ir1 C11 C10 178.3(4)
C12 Ir1 C11 C10 -78.6(4)
C27 Ir1 C12 C13 95.2(4)
N2 Ir1 C12 C13 179.1(4)
N1 Ir1 C12 C13 2.3(4)
C11 Ir1 C12 C13 -77.9(4)
C27 Ir1 C12 C17 -81.4(3)
N2 Ir1 C12 C17 2.4(3)
N1 Ir1 C12 C17 -174.4(3)
C11 Ir1 C12 C17 105.5(3)
C17 C12 C13 C14 -3.7(6)
Ir1 C12 C13 C14 179.8(3)
C17 C12 C13 C25 174.4(4)
Ir1 C12 C13 C25 -2.2(6)
C12 C13 C14 C15 3.1(6)
C25 C13 C14 C15 -175.0(4)
C13 C14 C15 C16 -0.8(7)
C13 C14 C15 C26 178.7(4)
C14 C15 C16 C17 -0.7(7)
C26 C15 C16 C17 179.8(4)
C15 C16 C17 C12 -0.1(6)
C15 C16 C17 C18 178.6(4)
C13 C12 C17 C16 2.2(6)
Ir1 C12 C17 C16 179.5(3)
C13 C12 C17 C18 -176.5(3)
Ir1 C12 C17 C18 0.9(4)
C22 N2 C18 C19 -0.7(6)
Ir1 N2 C18 C19 -171.9(3)
C22 N2 C18 C17 179.1(4)
Ir1 N2 C18 C17 7.9(4)
C16 C17 C18 N2 175.6(4)
C12 C17 C18 N2 -5.7(5)
C16 C17 C18 C19 -4.6(6)
C12 C17 C18 C19 174.0(4)
N2 C18 C19 C20 0.3(7)
C17 C18 C19 C20 -179.4(4)
C18 C19 C20 C21 -0.1(8)
C19 C20 C21 C22 0.2(8)
C18 N2 C22 C21 0.8(6)
Ir1 N2 C22 C21 171.5(4)
C20 C21 C22 N2 -0.6(7)
C9 C8 C23 F1 -172.0(4)
C7 C8 C23 F1 7.5(6)
C9 C8 C23 F3 -50.0(6)
C7 C8 C23 F3 129.5(5)
C9 C8 C23 F2 67.1(6)
C7 C8 C23 F2 -113.3(5)
C9 C10 C24 F5 -121.6(4)
C11 C10 C24 F5 60.7(5)
C9 C10 C24 F4 -1.3(6)
C11 C10 C24 F4 -179.0(4)
C9 C10 C24 F6 117.6(4)
C11 C10 C24 F6 -60.1(5)
C14 C13 C25 F8 -119.2(4)
C12 C13 C25 F8 62.6(5)
C14 C13 C25 F7 119.2(4)
C12 C13 C25 F7 -58.9(5)
C14 C13 C25 F9 1.3(6)
C12 C13 C25 F9 -176.8(4)
C14 C15 C26 F12B -155.5(9)
C16 C15 C26 F12B 24.0(11)
C14 C15 C26 F10A 32.2(11)
C16 C15 C26 F10A -148.3(9)
C14 C15 C26 F12A -92.9(8)
C16 C15 C26 F12A 86.6(8)
C14 C15 C26 F10B 78.8(8)
C16 C15 C26 F10B -101.7(8)
C14 C15 C26 F11A 158.2(8)
C16 C15 C26 F11A -22.3(9)
C14 C15 C26 F11B -27.0(9)
C16 C15 C26 F11B 152.5(8)
C27 N3 C28A C29A -8(3)
C28B N3 C28A C29A 136.8(16)
C27 N3 C28A C30A 114(2)
C28B N3 C28A C30A -101.1(18)
C27 N3 C28A C31A -128(2)
C28B N3 C28A C31A 16.6(13)
C27 N3 C28B C30B -160(2)
C28A N3 C28B C30B 44(2)
C27 N3 C28B C31B 78(3)
C28A N3 C28B C31B -78.5(18)
C27 N3 C28B C29B -43(2)
C28A N3 C28B C29B 160.9(19)
C68 Ir2 N5 C37 -81.5(4)
C63 Ir2 N5 C37 14.9(4)
C48 Ir2 N5 C37 102.3(4)
C47 Ir2 N5 C37 -170.3(4)
C68 Ir2 N5 C41 91.5(4)
C63 Ir2 N5 C41 -172.1(4)
C48 Ir2 N5 C41 -84.8(4)
C47 Ir2 N5 C41 2.7(3)
C68 Ir2 N6 C54 -176.4(3)
C63 Ir2 N6 C54 87.3(4)
C48 Ir2 N6 C54 -0.4(3)
C47 Ir2 N6 C54 -87.7(4)
C68 Ir2 N6 C58 11.7(4)
C63 Ir2 N6 C58 -84.6(4)
C48 Ir2 N6 C58 -172.2(4)
C47 Ir2 N6 C58 100.4(4)
C41 N5 C37 C38 1.8(8)
Ir2 N5 C37 C38 174.5(4)
N5 C37 C38 C39 -0.1(9)
C37 C38 C39 C40 -1.4(10)
C38 C39 C40 C41 1.2(9)
C37 N5 C41 C40 -2.0(7)
Ir2 N5 C41 C40 -175.2(4)
C37 N5 C41 C42 175.7(4)
Ir2 N5 C41 C42 2.4(5)
C39 C40 C41 N5 0.5(8)
C39 C40 C41 C42 -176.9(5)
N5 C41 C42 C43 172.8(5)
C40 C41 C42 C43 -9.6(8)
N5 C41 C42 C47 -9.2(6)
C40 C41 C42 C47 168.4(5)
C47 C42 C43 C44 -3.2(8)
C41 C42 C43 C44 174.7(5)
C42 C43 C44 C45 -3.7(9)
C42 C43 C44 C59 176.2(6)
C43 C44 C45 C46 4.3(9)
C59 C44 C45 C46 -175.6(6)
C44 C45 C46 C47 1.9(8)
C44 C45 C46 C60 -176.9(6)
C43 C42 C47 C46 8.7(7)
C41 C42 C47 C46 -169.2(4)
C43 C42 C47 Ir2 -171.1(4)
C41 C42 C47 Ir2 11.0(5)
C45 C46 C47 C42 -8.0(7)
C60 C46 C47 C42 170.7(5)
C45 C46 C47 Ir2 171.7(4)
C60 C46 C47 Ir2 -9.6(8)
C68 Ir2 C47 C42 -91.0(4)
N5 Ir2 C47 C42 -7.3(3)
N6 Ir2 C47 C42 174.4(3)
C48 Ir2 C47 C42 95.2(3)
C68 Ir2 C47 C46 89.3(5)
N5 Ir2 C47 C46 173.0(5)
N6 Ir2 C47 C46 -5.3(5)
C48 Ir2 C47 C46 -84.5(5)
C63 Ir2 C48 C53 -90.5(3)
N5 Ir2 C48 C53 177.3(3)
N6 Ir2 C48 C53 -4.5(3)
C47 Ir2 C48 C53 97.8(3)
C63 Ir2 C48 C49 89.5(4)
N5 Ir2 C48 C49 -2.7(4)
N6 Ir2 C48 C49 175.5(4)
C47 Ir2 C48 C49 -82.2(4)
C53 C48 C49 C50 -5.8(6)
Ir2 C48 C49 C50 174.2(3)
C53 C48 C49 C61 170.3(4)
Ir2 C48 C49 C61 -9.6(6)
C48 C49 C50 C51 1.4(7)
C61 C49 C50 C51 -175.0(5)
C49 C50 C51 C52 3.5(8)
C49 C50 C51 C62 -179.0(5)
C50 C51 C52 C53 -3.4(9)
C62 C51 C52 C53 179.1(6)
C51 C52 C53 C48 -1.5(9)
C51 C52 C53 C54 175.7(5)
C49 C48 C53 C52 6.0(7)
Ir2 C48 C53 C52 -174.1(4)
C49 C48 C53 C54 -171.3(4)
Ir2 C48 C53 C54 8.6(5)
C58 N6 C54 C55 -1.6(7)
Ir2 N6 C54 C55 -173.9(4)
C58 N6 C54 C53 177.3(4)
Ir2 N6 C54 C53 5.0(5)
C52 C53 C54 N6 173.4(5)
C48 C53 C54 N6 -9.2(6)
C52 C53 C54 C55 -7.8(8)
C48 C53 C54 C55 169.6(5)
N6 C54 C55 C56 1.3(9)
C53 C54 C55 C56 -177.5(5)
C54 C55 C56 C57 -0.1(10)
C55 C56 C57 C58 -0.7(10)
C54 N6 C58 C57 0.8(7)
Ir2 N6 C58 C57 172.5(4)
C56 C57 C58 N6 0.4(9)
C45 C44 C59 F15B -8.3(14)
C43 C44 C59 F15B 171.9(10)
C45 C44 C59 F14A 50.9(9)
C43 C44 C59 F14A -128.9(7)
C45 C44 C59 F13A -170.6(9)
C43 C44 C59 F13A 9.5(12)
C45 C44 C59 F13B -152.7(12)
C43 C44 C59 F13B 27.5(13)
C45 C44 C59 F15A -56.0(8)
C43 C44 C59 F15A 124.1(6)
C45 C44 C59 F14B 105.1(9)
C43 C44 C59 F14B -74.7(9)
C45 C46 C60 F17 -109.7(5)
C47 C46 C60 F17 71.6(6)
C45 C46 C60 F18 128.5(5)
C47 C46 C60 F18 -50.3(7)
C45 C46 C60 F16 10.1(8)
C47 C46 C60 F16 -168.6(5)
C50 C49 C61 F20 -111.1(4)
C48 C49 C61 F20 72.5(5)
C50 C49 C61 F19 127.6(4)
C48 C49 C61 F19 -48.8(5)
C50 C49 C61 F21 8.8(5)
C48 C49 C61 F21 -167.6(4)
C52 C51 C62 F22A -153.6(13)
C50 C51 C62 F22A 28.9(14)
C52 C51 C62 F22B 129.9(10)
C50 C51 C62 F22B -47.6(12)
C52 C51 C62 F24B -9.9(13)
C50 C51 C62 F24B 172.7(10)
C52 C51 C62 F23A -17.4(14)
C50 C51 C62 F23A 165.1(11)
C52 C51 C62 F24A 88.2(9)
C50 C51 C62 F24A -89.3(9)
C52 C51 C62 F23B -122.6(7)
C50 C51 C62 F23B 59.9(7)
F27 C73 S1 O1 61.6(5)
F26 C73 S1 O1 -174.6(4)
F25 C73 S1 O1 -56.1(5)
F27 C73 S1 O3 -174.6(4)
F26 C73 S1 O3 -50.8(5)
F25 C73 S1 O3 67.7(5)
F27 C73 S1 O2 -57.8(5)
F26 C73 S1 O2 66.0(5)
F25 C73 S1 O2 -175.5(4)
F28A C74A S2A O5A -54.2(13)
F30A C74A S2A O5A -174.3(10)
F29A C74A S2A O5A 67.2(12)
F28A C74A S2A O4A 67.3(13)
F30A C74A S2A O4A -52.8(11)
F29A C74A S2A O4A -171.3(11)
F28A C74A S2A O6A -173.4(11)
F30A C74A S2A O6A 66.5(9)
F29A C74A S2A O6A -52.0(11)
F28B C74B S2B O6B -173.1(12)
F29B C74B S2B O6B -53(2)
F30B C74B S2B O6B 69.6(15)
F28B C74B S2B O4B 66.7(17)
F29B C74B S2B O4B -172.9(19)
F30B C74B S2B O4B -50.6(19)
F28B C74B S2B O5B -54.0(15)
F29B C74B S2B O5B 66(2)
F30B C74B S2B O5B -171.3(15)

loop_
_platon_squeeze_void_nr
_platon_squeeze_void_average_x
_platon_squeeze_void_average_y
_platon_squeeze_void_average_z
_platon_squeeze_void_volume
_platon_squeeze_void_count_electrons
_platon_squeeze_void_content
1 0.028 0.548 0.574 7 1 ' '
2 0.049 0.608 0.489 10 2 ' '
3 0.500 1.000 0.000 236 29 ' '
4 0.951 0.393 0.509 10 2 ' '
5 0.972 0.454 0.424 7 1 ' '
